data_1575169
loop_
_publ_author_name
'Yu, Xuanchi'
'Zhang, Chenyu'
'Dong, Dongfang'
'Liu, Bing'
'Wang, Dali'
'Li, Tao'

_publ_section_title
;
 Visible-light-responsive indoleazopyrazole photoswitches: dual
 enhancement of redshift and half-life by ester modification at the
 <i>ortho</i> position.
;
_journal_issue 34
_journal_name_full 'Chemical science'
_journal_page_first 15620
_journal_page_last 15627
_journal_paper_doi 10.1039/d5sc03275j
_journal_volume 16
_journal_year 2025
_chemical_absolute_configuration ad
_chemical_formula_moiety 'C13 H13 N5'
_chemical_formula_sum 'C13 H13 N5'
_chemical_formula_weight 239.28
_space_group_crystal_system orthorhombic
_space_group_IT_number 19
_space_group_name_Hall 'P 2ac 2ab'
_space_group_name_H-M_alt 'P 21 21 21'
_atom_sites_solution_hydrogens geom
_audit_creation_method SHELXL-2018/3
_audit_update_record
;
2025-02-17 deposited with the CCDC.	2025-07-21 downloaded from the CCDC.
;
_cell_angle_alpha 90
_cell_angle_beta 90
_cell_angle_gamma 90
_cell_formula_units_Z 4
_cell_length_a 5.60170(10)
_cell_length_b 8.7826(2)
_cell_length_c 23.5685(5)
_cell_measurement_reflns_used 3401
_cell_measurement_temperature 100(2)
_cell_measurement_theta_max 76.9460
_cell_measurement_theta_min 3.7450
_cell_volume 1159.51(4)
_computing_structure_refinement 'SHELXL-2018/3 (Sheldrick, 2018)'
_computing_structure_solution 'SHELXT 2018/2 (Sheldrick, 2018)'
_diffrn_ambient_temperature 100(2)
_diffrn_measured_fraction_theta_full 1.000
_diffrn_measured_fraction_theta_max 0.974
_diffrn_measurement_device_type 'ROD, Synergy Custom DW system, HyPix'
_diffrn_radiation_type CuK\a
_diffrn_radiation_wavelength 1.54184
_diffrn_reflns_av_R_equivalents 0.0311
_diffrn_reflns_av_unetI/netI 0.0371
_diffrn_reflns_Laue_measured_fraction_full 1.000
_diffrn_reflns_Laue_measured_fraction_max 0.974
_diffrn_reflns_limit_h_max 6
_diffrn_reflns_limit_h_min -4
_diffrn_reflns_limit_k_max 10
_diffrn_reflns_limit_k_min -11
_diffrn_reflns_limit_l_max 29
_diffrn_reflns_limit_l_min -29
_diffrn_reflns_number 5535
_diffrn_reflns_point_group_measured_fraction_full 1.000
_diffrn_reflns_point_group_measured_fraction_max 0.953
_diffrn_reflns_theta_full 67.684
_diffrn_reflns_theta_max 77.387
_diffrn_reflns_theta_min 3.751
_exptl_absorpt_coefficient_mu 0.705
_exptl_absorpt_correction_T_max 1.00000
_exptl_absorpt_correction_T_min 0.72273
_exptl_absorpt_correction_type multi-scan
_exptl_absorpt_process_details
;
CrysAlisPro 1.171.43.90a (Rigaku Oxford Diffraction, 2023)
Empirical absorption correction using spherical harmonics,
implemented in SCALE3 ABSPACK scaling algorithm.
;
_exptl_crystal_colour yellow
_exptl_crystal_density_diffrn 1.371
_exptl_crystal_description block
_exptl_crystal_F_000 504
_exptl_crystal_size_max 0.150
_exptl_crystal_size_mid 0.140
_exptl_crystal_size_min 0.120
_refine_diff_density_max 0.265
_refine_diff_density_min -0.229
_refine_diff_density_rms 0.048
_refine_ls_abs_structure_details
;
 Flack x determined using 852 quotients [(I+)-(I-)]/[(I+)+(I-)]
 (Parsons, Flack and Wagner, Acta Cryst. B69 (2013) 249-259).
;
_refine_ls_abs_structure_Flack 0.1(2)
_refine_ls_extinction_method none
_refine_ls_goodness_of_fit_ref 1.071
_refine_ls_hydrogen_treatment constr
_refine_ls_matrix_type full
_refine_ls_number_parameters 165
_refine_ls_number_reflns 2331
_refine_ls_number_restraints 0
_refine_ls_restrained_S_all 1.071
_refine_ls_R_factor_all 0.0407
_refine_ls_R_factor_gt 0.0379
_refine_ls_shift/su_max 0.001
_refine_ls_shift/su_mean 0.000
_refine_ls_structure_factor_coef Fsqd
_refine_ls_weighting_details 'w=1/[\s^2^(Fo^2^)+(0.0583P)^2^+0.3015P] where P=(Fo^2^+2Fc^2^)/3'
_refine_ls_weighting_scheme calc
_refine_ls_wR_factor_gt 0.1021
_refine_ls_wR_factor_ref 0.1039
_reflns_Friedel_coverage 0.645
_reflns_Friedel_fraction_full 1.000
_reflns_Friedel_fraction_max 0.922
_reflns_number_gt 2204
_reflns_number_total 2331
_reflns_threshold_expression 'I > 2\s(I)'
_cod_data_source_file d5sc03275j2.cif
_cod_data_source_block t_CCDC1
_cod_depositor_comments 'Adding full bibliography for 1575168--1575171.cif.'
_cod_database_code 1575169
_shelx_shelxl_version_number 2018/3
_shelx_space_group_comment
;
The symmetry employed for this shelxl refinement is uniquely defined
by the following loop, which should always be used as a source of
symmetry information in preference to the above space-group names.
They are only intended as comments.
;
_shelx_estimated_absorpt_t_min 0.902
_shelx_estimated_absorpt_t_max 0.920

loop_
_space_group_symop_operation_xyz
'x, y, z'
'-x+1/2, -y, z+1/2'
'-x, y+1/2, -z+1/2'
'x+1/2, -y+1/2, -z'

loop_
_atom_site_label
_atom_site_type_symbol
_atom_site_fract_x
_atom_site_fract_y
_atom_site_fract_z
_atom_site_U_iso_or_equiv
_atom_site_adp_type
_atom_site_occupancy
_atom_site_site_symmetry_order
_atom_site_calc_flag
_atom_site_refinement_flags_posn
_atom_site_refinement_flags_adp
_atom_site_refinement_flags_occupancy
_atom_site_disorder_assembly
_atom_site_disorder_group
C1 C -0.0062(4) 0.4080(2) 0.48198(9) 0.0198(5) Uani 1 1 d . . . . .
H1 H 0.041973 0.327664 0.506437 0.024 Uiso 1 1 calc R U . . .
N1 N -0.1982(3) 0.4995(2) 0.49053(7) 0.0194(4) Uani 1 1 d . . . . .
C4 C -0.0007(4) 0.6667(2) 0.35983(9) 0.0206(5) Uani 1 1 d . . . . .
H4 H 0.125575 0.650865 0.333579 0.025 Uiso 1 1 calc R U . . .
N4 N 0.6613(4) 0.3782(2) 0.29236(8) 0.0247(4) Uani 1 1 d . . . . .
C10 C 0.5749(4) 0.3367(3) 0.34358(10) 0.0214(5) Uani 1 1 d . . . . .
C9 C -0.3627(4) 0.4949(3) 0.53847(9) 0.0226(5) Uani 1 1 d . . . . .
H9A H -0.318215 0.411285 0.563880 0.034 Uiso 1 1 calc R U . . .
H9B H -0.525649 0.478867 0.524566 0.034 Uiso 1 1 calc R U . . .
H9C H -0.354814 0.591560 0.559184 0.034 Uiso 1 1 calc R U . . .
C2 C 0.1088(4) 0.4490(2) 0.43233(9) 0.0195(5) Uani 1 1 d . . . . .
N2 N 0.3061(3) 0.3697(2) 0.41253(8) 0.0203(4) Uani 1 1 d . . . . .
C8 C -0.2112(4) 0.6036(2) 0.44621(9) 0.0188(5) Uani 1 1 d . . . . .
C3 C -0.0218(4) 0.5758(2) 0.40848(9) 0.0195(4) Uani 1 1 d . . . . .
N3 N 0.3777(3) 0.4161(2) 0.36421(8) 0.0209(4) Uani 1 1 d . . . . .
C6 C -0.3546(4) 0.8058(3) 0.38919(10) 0.0243(5) Uani 1 1 d . . . . .
H6 H -0.465849 0.885067 0.381921 0.029 Uiso 1 1 calc R U . . .
C7 C -0.3800(4) 0.7178(3) 0.43760(10) 0.0219(5) Uani 1 1 d . . . . .
H7 H -0.506589 0.734516 0.463693 0.026 Uiso 1 1 calc R U . . .
C11 C 0.7171(4) 0.2183(3) 0.36306(10) 0.0250(5) Uani 1 1 d . . . . .
H11 H 0.701775 0.162598 0.397417 0.030 Uiso 1 1 calc R U . . .
C5 C -0.1690(5) 0.7805(3) 0.35092(10) 0.0238(5) Uani 1 1 d . . . . .
H5 H -0.157389 0.842401 0.317993 0.029 Uiso 1 1 calc R U . . .
N5 N 0.8553(4) 0.2962(3) 0.27738(9) 0.0303(5) Uani 1 1 d . . . . .
C12 C 0.8874(5) 0.2001(3) 0.32062(11) 0.0302(6) Uani 1 1 d . . . . .
H12 H 1.012668 0.127340 0.322230 0.036 Uiso 1 1 calc R U . . .
C13 C 0.5748(5) 0.4980(3) 0.25531(11) 0.0338(6) Uani 1 1 d . . . . .
H13A H 0.655167 0.593834 0.264710 0.051 Uiso 1 1 calc R U . . .
H13B H 0.402169 0.509974 0.260441 0.051 Uiso 1 1 calc R U . . .
H13C H 0.608479 0.471113 0.215759 0.051 Uiso 1 1 calc R U . . .

loop_
_atom_site_aniso_label
_atom_site_aniso_U_11
_atom_site_aniso_U_22
_atom_site_aniso_U_33
_atom_site_aniso_U_23
_atom_site_aniso_U_13
_atom_site_aniso_U_12
C1 0.0215(11) 0.0148(9) 0.0229(10) -0.0016(8) -0.0024(9) -0.0004(8)
N1 0.0223(9) 0.0162(8) 0.0196(9) -0.0013(7) -0.0001(7) 0.0007(8)
C4 0.0246(11) 0.0168(10) 0.0205(10) -0.0020(8) 0.0013(9) -0.0014(8)
N4 0.0270(10) 0.0255(10) 0.0216(9) -0.0026(8) 0.0024(8) 0.0001(8)
C10 0.0210(11) 0.0210(11) 0.0223(11) -0.0042(8) -0.0016(9) -0.0021(9)
C9 0.0256(11) 0.0195(10) 0.0225(10) -0.0003(9) 0.0030(9) -0.0017(9)
C2 0.0227(11) 0.0145(9) 0.0214(10) -0.0021(8) -0.0018(9) -0.0017(8)
N2 0.0221(9) 0.0178(8) 0.0211(9) -0.0018(7) -0.0005(8) -0.0011(7)
C8 0.0231(11) 0.0136(10) 0.0198(10) -0.0017(8) -0.0033(8) -0.0031(8)
C3 0.0214(11) 0.0156(9) 0.0215(10) -0.0023(8) -0.0031(9) -0.0020(8)
N3 0.0224(10) 0.0199(9) 0.0203(8) -0.0029(7) -0.0007(7) -0.0014(8)
C6 0.0274(12) 0.0176(10) 0.0279(11) -0.0008(9) -0.0054(10) 0.0029(9)
C7 0.0235(11) 0.0181(10) 0.0243(11) -0.0031(9) 0.0014(9) 0.0017(9)
C11 0.0275(12) 0.0209(11) 0.0265(11) -0.0029(9) -0.0028(10) 0.0013(9)
C5 0.0305(12) 0.0188(10) 0.0220(10) 0.0016(8) -0.0020(9) -0.0007(9)
N5 0.0273(11) 0.0344(12) 0.0293(10) -0.0095(9) 0.0053(9) -0.0008(10)
C12 0.0270(13) 0.0280(12) 0.0354(13) -0.0086(10) -0.0004(10) 0.0039(11)
C13 0.0439(15) 0.0343(13) 0.0232(12) 0.0043(10) 0.0004(11) 0.0013(13)

loop_
_atom_type_symbol
_atom_type_description
_atom_type_scat_dispersion_real
_atom_type_scat_dispersion_imag
_atom_type_scat_source
C C 0.0181 0.0091 'International Tables Vol C Tables 4.2.6.8 and 6.1.1.4'
H H 0.0000 0.0000 'International Tables Vol C Tables 4.2.6.8 and 6.1.1.4'
N N 0.0311 0.0180 'International Tables Vol C Tables 4.2.6.8 and 6.1.1.4'

loop_
_geom_angle_atom_site_label_1
_geom_angle_atom_site_label_2
_geom_angle_atom_site_label_3
_geom_angle
_geom_angle_site_symmetry_1
_geom_angle_site_symmetry_3
_geom_angle_publ_flag
N1 C1 C2 109.87(19) . . ?
C1 N1 C8 108.63(18) . . ?
C1 N1 C9 126.80(19) . . ?
C8 N1 C9 124.55(19) . . ?
C5 C4 C3 118.4(2) . . ?
N5 N4 C10 112.2(2) . . ?
N5 N4 C13 119.9(2) . . ?
C10 N4 C13 127.9(2) . . ?
N4 C10 C11 107.0(2) . . ?
N4 C10 N3 117.5(2) . . ?
C11 C10 N3 135.6(2) . . ?
C1 C2 N2 121.6(2) . . ?
C1 C2 C3 107.1(2) . . ?
N2 C2 C3 131.2(2) . . ?
N3 N2 C2 113.00(19) . . ?
N1 C8 C7 128.2(2) . . ?
N1 C8 C3 108.75(19) . . ?
C7 C8 C3 123.0(2) . . ?
C4 C3 C8 118.8(2) . . ?
C4 C3 C2 135.5(2) . . ?
C8 C3 C2 105.64(19) . . ?
N2 N3 C10 113.67(18) . . ?
C7 C6 C5 121.4(2) . . ?
C6 C7 C8 116.8(2) . . ?
C10 C11 C12 104.0(2) . . ?
C4 C5 C6 121.5(2) . . ?
C12 N5 N4 104.2(2) . . ?
N5 C12 C11 112.6(2) . . ?

loop_
_geom_bond_atom_site_label_1
_geom_bond_atom_site_label_2
_geom_bond_distance
_geom_bond_site_symmetry_2
_geom_bond_publ_flag
C1 N1 1.358(3) . ?
C1 C2 1.384(3) . ?
N1 C8 1.390(3) . ?
N1 C9 1.459(3) . ?
C4 C5 1.390(3) . ?
C4 C3 1.402(3) . ?
N4 N5 1.351(3) . ?
N4 C10 1.350(3) . ?
N4 C13 1.451(3) . ?
C10 C11 1.388(3) . ?
C10 N3 1.394(3) . ?
C2 N2 1.388(3) . ?
C2 C3 1.446(3) . ?
N2 N3 1.274(3) . ?
C8 C7 1.393(3) . ?
C8 C3 1.406(3) . ?
C6 C7 1.386(3) . ?
C6 C5 1.394(4) . ?
C11 C12 1.391(4) . ?
N5 C12 1.335(3) . ?

loop_
_geom_torsion_atom_site_label_1
_geom_torsion_atom_site_label_2
_geom_torsion_atom_site_label_3
_geom_torsion_atom_site_label_4
_geom_torsion
_geom_torsion_site_symmetry_1
_geom_torsion_site_symmetry_2
_geom_torsion_site_symmetry_3
_geom_torsion_site_symmetry_4
_geom_torsion_publ_flag
C2 C1 N1 C8 -0.3(2) . . . . ?
C2 C1 N1 C9 -178.8(2) . . . . ?
N5 N4 C10 C11 -1.3(3) . . . . ?
C13 N4 C10 C11 -179.3(2) . . . . ?
N5 N4 C10 N3 178.5(2) . . . . ?
C13 N4 C10 N3 0.5(4) . . . . ?
N1 C1 C2 N2 -177.58(19) . . . . ?
N1 C1 C2 C3 0.1(2) . . . . ?
C1 C2 N2 N3 175.0(2) . . . . ?
C3 C2 N2 N3 -2.1(3) . . . . ?
C1 N1 C8 C7 179.6(2) . . . . ?
C9 N1 C8 C7 -1.9(3) . . . . ?
C1 N1 C8 C3 0.3(2) . . . . ?
C9 N1 C8 C3 178.86(19) . . . . ?
C5 C4 C3 C8 -0.2(3) . . . . ?
C5 C4 C3 C2 179.1(2) . . . . ?
N1 C8 C3 C4 179.25(19) . . . . ?
C7 C8 C3 C4 0.0(3) . . . . ?
N1 C8 C3 C2 -0.2(2) . . . . ?
C7 C8 C3 C2 -179.5(2) . . . . ?
C1 C2 C3 C4 -179.3(2) . . . . ?
N2 C2 C3 C4 -1.9(4) . . . . ?
C1 C2 C3 C8 0.0(2) . . . . ?
N2 C2 C3 C8 177.5(2) . . . . ?
C2 N2 N3 C10 -179.58(18) . . . . ?
N4 C10 N3 N2 179.61(19) . . . . ?
C11 C10 N3 N2 -0.7(4) . . . . ?
C5 C6 C7 C8 0.2(3) . . . . ?
N1 C8 C7 C6 -179.1(2) . . . . ?
C3 C8 C7 C6 0.0(3) . . . . ?
N4 C10 C11 C12 1.3(3) . . . . ?
N3 C10 C11 C12 -178.4(3) . . . . ?
C3 C4 C5 C6 0.4(3) . . . . ?
C7 C6 C5 C4 -0.5(4) . . . . ?
C10 N4 N5 C12 0.7(3) . . . . ?
C13 N4 N5 C12 178.8(2) . . . . ?
N4 N5 C12 C11 0.2(3) . . . . ?
C10 C11 C12 N5 -1.0(3) . . . . ?
